data_2233070
loop_
_publ_author_name
'Wang, Zhiming'
'Yu, Bin'
'Li, Shen'
'Zou, Caihong'
'Sun, Xiaoqiang'

_publ_section_title
;
 2-Methyl-12<i>H</i>-benzimidazo[2,1-<i>b</i>][1,3]benzothiazin-12-one
;
_journal_coeditor_code ZS2165
_journal_issue 12
_journal_name_full 'Acta Crystallographica Section E'
_journal_page_first o3506
_journal_paper_doi 10.1107/S1600536811050501
_journal_volume 67
_journal_year 2011
_chemical_formula_iupac 'C15 H10 N2 O S'
_chemical_formula_moiety 'C15 H10 N2 O S'
_chemical_formula_sum 'C15 H10 N2 O S'
_chemical_formula_weight 266.31
_chemical_name_systematic
;
2-Methyl-12<i>H</i>-benzimidazo[2,1-<i>b</i>][1,3]benzothiazin-12-one
;
_space_group_IT_number 61
_symmetry_cell_setting orthorhombic
_symmetry_space_group_name_Hall '-P 2ac 2ab'
_symmetry_space_group_name_H-M 'P b c a'
_atom_sites_solution_hydrogens geom
_atom_sites_solution_primary direct
_atom_sites_solution_secondary difmap
_audit_creation_method SHELXL-97
_cell_angle_alpha 90.00
_cell_angle_beta 90.00
_cell_angle_gamma 90.00
_cell_formula_units_Z 8
_cell_length_a 11.7737(5)
_cell_length_b 8.1122(3)
_cell_length_c 26.0694(10)
_cell_measurement_reflns_used 3080
_cell_measurement_temperature 293(2)
_cell_measurement_theta_max 29.4190
_cell_measurement_theta_min 2.9517
_cell_volume 2489.90(17)
_computing_cell_refinement 'CrysAlis PRO (Agilent, 2010)'
_computing_data_collection 'CrysAlis PRO (Agilent, 2010)'
_computing_data_reduction 'CrysAlis PRO (Agilent, 2010)'
_computing_molecular_graphics 'OLEX2 (Dolomanov <i>et al.</i>, 2009)'
_computing_publication_material 'OLEX2 (Dolomanov <i>et al.</i>, 2009)'
_computing_structure_refinement 'SHELXL97 (Sheldrick, 2008)'
_computing_structure_solution 'SHELXS97 (Sheldrick, 2008)'
_diffrn_ambient_temperature 293(2)
_diffrn_detector_area_resol_mean 10.3592
_diffrn_measured_fraction_theta_full 0.999
_diffrn_measured_fraction_theta_max 0.999
_diffrn_measurement_device_type 'Agilent Xcalibur Atlas Gemini Ultra CCD'
_diffrn_measurement_method '\w scans'
_diffrn_radiation_monochromator graphite
_diffrn_radiation_source 'fine-focus sealed tube'
_diffrn_radiation_type MoK\a
_diffrn_radiation_wavelength 0.71073
_diffrn_reflns_av_R_equivalents 0.0294
_diffrn_reflns_av_sigmaI/netI 0.0277
_diffrn_reflns_limit_h_max 14
_diffrn_reflns_limit_h_min -11
_diffrn_reflns_limit_k_max 8
_diffrn_reflns_limit_k_min -9
_diffrn_reflns_limit_l_max 31
_diffrn_reflns_limit_l_min -23
_diffrn_reflns_number 9905
_diffrn_reflns_theta_full 25.34
_diffrn_reflns_theta_max 25.34
_diffrn_reflns_theta_min 3.13
_diffrn_standards_number 0
_exptl_absorpt_coefficient_mu 0.251
_exptl_absorpt_correction_T_max 0.9239
_exptl_absorpt_correction_T_min 0.9105
_exptl_absorpt_correction_type multi-scan
_exptl_absorpt_process_details
;
(CrysAlis PRO; Agilent, 2010)
;
_exptl_crystal_colour yellow
_exptl_crystal_density_diffrn 1.421
_exptl_crystal_density_method 'not measured'
_exptl_crystal_description block
_exptl_crystal_F_000 1104
_exptl_crystal_size_max 0.38
_exptl_crystal_size_mid 0.35
_exptl_crystal_size_min 0.32
_refine_diff_density_max 0.204
_refine_diff_density_min -0.279
_refine_ls_extinction_coef 0.0028(6)
_refine_ls_extinction_expression Fc^*^=kFc[1+0.001xFc^2^\l^3^/sin(2\q)]^-1/4^
_refine_ls_extinction_method SHELXL97
_refine_ls_goodness_of_fit_ref 1.027
_refine_ls_hydrogen_treatment constr
_refine_ls_matrix_type full
_refine_ls_number_parameters 174
_refine_ls_number_reflns 2277
_refine_ls_number_restraints 0
_refine_ls_restrained_S_all 1.027
_refine_ls_R_factor_all 0.0509
_refine_ls_R_factor_gt 0.0386
_refine_ls_shift/su_max 0.001
_refine_ls_shift/su_mean 0.000
_refine_ls_structure_factor_coef Fsqd
_refine_ls_weighting_details 'calc w=1/[\s^2^(Fo^2^)+(0.0364P)^2^+1.3827P] where P=(Fo^2^+2Fc^2^)/3'
_refine_ls_weighting_scheme calc
_refine_ls_wR_factor_gt 0.0901
_refine_ls_wR_factor_ref 0.0974
_reflns_number_gt 1826
_reflns_number_total 2277
_reflns_threshold_expression I>2\s(I)
_cod_data_source_file zs2165.cif
_cod_data_source_block I
_cod_original_sg_symbol_H-M 'P b c a '
_cod_database_code 2233070
_cod_database_fobs_code 2233070

loop_
_symmetry_equiv_pos_as_xyz
'x, y, z'
'-x+1/2, -y, z+1/2'
'x+1/2, -y+1/2, -z'
'-x, y+1/2, -z+1/2'
'-x, -y, -z'
'x-1/2, y, -z-1/2'
'-x-1/2, y-1/2, z'
'x, -y-1/2, z-1/2'

loop_
_atom_site_type_symbol
_atom_site_label
_atom_site_fract_x
_atom_site_fract_y
_atom_site_fract_z
_atom_site_U_iso_or_equiv
_atom_site_adp_type
_atom_site_calc_flag
_atom_site_refinement_flags
_atom_site_occupancy
_atom_site_symmetry_multiplicity
S S1 0.45576(4) 0.18140(6) 0.52857(2) 0.04458(19) Uani d . 1 1
O O1 0.75080(13) 0.5194(2) 0.54191(6) 0.0570(4) Uani d . 1 1
N N1 0.61252(13) 0.36927(19) 0.58004(6) 0.0374(4) Uani d . 1 1
N N2 0.48456(15) 0.2302(2) 0.62773(7) 0.0481(4) Uani d . 1 1
C C1 0.7132(2) 0.4616(3) 0.34806(9) 0.0636(7) Uani d . 1 1
H H1A 0.7911 0.4271 0.3497 0.095 Uiso calc R 1 1
H H1B 0.7096 0.5798 0.3482 0.095 Uiso calc R 1 1
H H1C 0.6792 0.4202 0.3172 0.095 Uiso calc R 1 1
C C2 0.64986(18) 0.3952(3) 0.39380(8) 0.0466(5) Uani d . 1 1
C C3 0.55839(19) 0.2897(3) 0.38835(8) 0.0503(6) Uani d . 1 1
H H3 0.5351 0.2601 0.3555 0.060 Uiso calc R 1 1
C C4 0.50108(19) 0.2273(3) 0.42974(8) 0.0462(5) Uani d . 1 1
H H4 0.4396 0.1571 0.4248 0.055 Uiso calc R 1 1
C C5 0.53490(16) 0.2692(2) 0.47915(7) 0.0379(5) Uani d . 1 1
C C6 0.62652(15) 0.3757(2) 0.48622(7) 0.0364(4) Uani d . 1 1
C C7 0.68198(17) 0.4383(2) 0.44302(8) 0.0438(5) Uani d . 1 1
H H7 0.7422 0.5109 0.4475 0.053 Uiso calc R 1 1
C C8 0.66993(16) 0.4285(2) 0.53662(7) 0.0398(5) Uani d . 1 1
C C9 0.52023(16) 0.2624(2) 0.58172(8) 0.0386(5) Uani d . 1 1
C C10 0.55487(18) 0.3226(3) 0.65964(8) 0.0461(5) Uani d . 1 1
C C11 0.63516(17) 0.4092(2) 0.63143(8) 0.0438(5) Uani d . 1 1
C C12 0.7143(2) 0.5112(3) 0.65415(10) 0.0635(7) Uani d . 1 1
H H12 0.7689 0.5669 0.6351 0.076 Uiso calc R 1 1
C C13 0.7076(3) 0.5259(4) 0.70691(10) 0.0807(9) Uani d . 1 1
H H13 0.7590 0.5940 0.7238 0.097 Uiso calc R 1 1
C C14 0.6269(3) 0.4423(4) 0.73537(10) 0.0780(8) Uani d . 1 1
H H14 0.6248 0.4565 0.7708 0.094 Uiso calc R 1 1
C C15 0.5500(2) 0.3393(3) 0.71257(9) 0.0635(7) Uani d . 1 1
H H15 0.4964 0.2823 0.7319 0.076 Uiso calc R 1 1

loop_
_atom_site_aniso_label
_atom_site_aniso_U_11
_atom_site_aniso_U_22
_atom_site_aniso_U_33
_atom_site_aniso_U_12
_atom_site_aniso_U_13
_atom_site_aniso_U_23
S1 0.0453(3) 0.0446(3) 0.0439(3) -0.0113(2) 0.0033(2) -0.0054(2)
O1 0.0457(8) 0.0675(10) 0.0579(9) -0.0228(8) -0.0004(7) -0.0013(8)
N1 0.0372(9) 0.0359(8) 0.0390(9) -0.0022(7) -0.0023(7) -0.0007(7)
N2 0.0501(10) 0.0510(10) 0.0430(10) -0.0068(9) 0.0010(8) 0.0020(8)
C1 0.0615(15) 0.0777(17) 0.0516(14) 0.0096(13) 0.0139(11) 0.0128(12)
C2 0.0450(12) 0.0503(12) 0.0446(12) 0.0131(11) 0.0070(9) 0.0055(10)
C3 0.0571(13) 0.0532(13) 0.0405(12) 0.0106(11) -0.0017(10) -0.0021(10)
C4 0.0462(11) 0.0455(11) 0.0469(12) 0.0013(10) -0.0028(10) -0.0043(10)
C5 0.0373(10) 0.0337(10) 0.0426(11) 0.0062(9) 0.0029(8) 0.0004(8)
C6 0.0332(9) 0.0359(10) 0.0402(10) 0.0072(8) 0.0000(8) 0.0007(8)
C7 0.0367(10) 0.0436(11) 0.0511(13) 0.0063(9) 0.0046(9) 0.0070(9)
C8 0.0348(10) 0.0390(10) 0.0458(12) 0.0023(9) 0.0017(9) 0.0023(9)
C9 0.0388(11) 0.0334(10) 0.0437(11) 0.0009(9) 0.0002(9) 0.0007(8)
C10 0.0506(12) 0.0453(12) 0.0425(12) 0.0023(10) -0.0040(10) -0.0003(9)
C11 0.0474(11) 0.0414(11) 0.0426(11) 0.0025(10) -0.0076(9) -0.0007(9)
C12 0.0667(16) 0.0666(15) 0.0572(15) -0.0181(13) -0.0133(12) -0.0018(12)
C13 0.097(2) 0.089(2) 0.0560(16) -0.0283(18) -0.0232(15) -0.0049(14)
C14 0.099(2) 0.091(2) 0.0431(14) -0.0121(18) -0.0148(14) -0.0053(13)
C15 0.0733(16) 0.0757(17) 0.0416(13) -0.0061(14) -0.0016(11) 0.0042(11)

loop_
_atom_type_symbol
_atom_type_description
_atom_type_scat_dispersion_real
_atom_type_scat_dispersion_imag
_atom_type_scat_source
C C 0.0033 0.0016 'International Tables Vol C Tables 4.2.6.8 and 6.1.1.4'
H H 0.0000 0.0000 'International Tables Vol C Tables 4.2.6.8 and 6.1.1.4'
N N 0.0061 0.0033 'International Tables Vol C Tables 4.2.6.8 and 6.1.1.4'
O O 0.0106 0.0060 'International Tables Vol C Tables 4.2.6.8 and 6.1.1.4'
S S 0.1246 0.1234 'International Tables Vol C Tables 4.2.6.8 and 6.1.1.4'

loop_
_geom_angle_atom_site_label_1
_geom_angle_atom_site_label_2
_geom_angle_atom_site_label_3
_geom_angle
C9 S1 C5 101.80(10)
C9 N1 C8 127.96(16)
C9 N1 C11 105.20(16)
C8 N1 C11 126.82(16)
C9 N2 C10 104.57(17)
C2 C1 H1A 109.5
C2 C1 H1B 109.5
H1A C1 H1B 109.5
C2 C1 H1C 109.5
H1A C1 H1C 109.5
H1B C1 H1C 109.5
C7 C2 C3 117.69(19)
C7 C2 C1 120.6(2)
C3 C2 C1 121.7(2)
C4 C3 C2 122.1(2)
C4 C3 H3 119.0
C2 C3 H3 119.0
C3 C4 C5 119.9(2)
C3 C4 H4 120.0
C5 C4 H4 120.0
C4 C5 C6 119.70(18)
C4 C5 S1 115.59(15)
C6 C5 S1 124.71(15)
C5 C6 C7 118.68(18)
C5 C6 C8 124.49(17)
C7 C6 C8 116.83(18)
C2 C7 C6 121.9(2)
C2 C7 H7 119.0
C6 C7 H7 119.0
O1 C8 N1 119.66(18)
O1 C8 C6 123.41(18)
N1 C8 C6 116.93(17)
N2 C9 N1 114.04(17)
N2 C9 S1 121.86(16)
N1 C9 S1 124.09(14)
C15 C10 C11 120.4(2)
C15 C10 N2 128.4(2)
C11 C10 N2 111.14(18)
C12 C11 C10 122.4(2)
C12 C11 N1 132.6(2)
C10 C11 N1 105.04(17)
C11 C12 C13 116.1(2)
C11 C12 H12 121.9
C13 C12 H12 121.9
C12 C13 C14 122.0(2)
C12 C13 H13 119.0
C14 C13 H13 119.0
C15 C14 C13 121.4(2)
C15 C14 H14 119.3
C13 C14 H14 119.3
C14 C15 C10 117.6(2)
C14 C15 H15 121.2
C10 C15 H15 121.2

loop_
_geom_bond_atom_site_label_1
_geom_bond_atom_site_label_2
_geom_bond_distance
S1 C9 1.711(2)
S1 C5 1.742(2)
O1 C8 1.212(2)
N1 C9 1.391(2)
N1 C8 1.403(2)
N1 C11 1.404(2)
N2 C9 1.297(3)
N2 C10 1.392(3)
C1 C2 1.506(3)
C1 H1A 0.9600
C1 H1B 0.9600
C1 H1C 0.9600
C2 C7 1.382(3)
C2 C3 1.383(3)
C3 C4 1.370(3)
C3 H3 0.9300
C4 C5 1.390(3)
C4 H4 0.9300
C5 C6 1.394(3)
C6 C7 1.397(3)
C6 C8 1.473(3)
C7 H7 0.9300
C10 C15 1.388(3)
C10 C11 1.388(3)
C11 C12 1.380(3)
C12 C13 1.383(3)
C12 H12 0.9300
C13 C14 1.383(4)
C13 H13 0.9300
C14 C15 1.368(4)
C14 H14 0.9300
C15 H15 0.9300

loop_
_geom_hbond_atom_site_label_D
_geom_hbond_atom_site_label_H
_geom_hbond_atom_site_label_A
_geom_hbond_site_symmetry_A
_geom_hbond_distance_DH
_geom_hbond_distance_HA
_geom_hbond_distance_DA
_geom_hbond_angle_DHA
C12 H12 Cg1 7_765 0.93 2.90 3.765(3) 156

loop_
_cod_related_entry_id
_cod_related_entry_database
_cod_related_entry_code
1 ChemSpider 30657298
